data_2223138
loop_
_publ_author_name
'Li, Xiao-Ping'
'Fang, Wei'
'Mei, Ze-Min'
'Jin, Xiang-Jun'
'Qi, Wen-Liang'

_publ_section_title
;<i>catena</i>-Poly[[[triaqua(4,5-diazafluorene-9-one)cadmium]-\m-benzene-1,3-dicarboxylato]
 dihydrate]
;
_journal_coeditor_code JH2092
_journal_issue 9
_journal_name_full 'Acta Crystallographica Section E'
_journal_page_first m1069
_journal_page_last m1070
_journal_paper_doi 10.1107/S1600536809031237
_journal_volume 65
_journal_year 2009
_chemical_formula_iupac '[Cd (C8 H4 O4) (C11 H6 N2 O) (H2 O)3], 2H2 O'
_chemical_formula_moiety 'C19 H16 Cd N2 O8, 2(H2 O) '
_chemical_formula_sum 'C19 H20 Cd N2 O10'
_chemical_formula_weight 548.78
_chemical_name_systematic
;
<i>catena</i>-Poly[[[triaqua(4,5-diazafluorene-9-one)cadmium]-\m-
benzene-1,3-dicarboxylato] dihydrate]
;
_space_group_IT_number 2
_symmetry_cell_setting triclinic
_symmetry_space_group_name_Hall '-P 1'
_symmetry_space_group_name_H-M 'P -1'
_atom_sites_solution_hydrogens geom
_atom_sites_solution_primary direct
_atom_sites_solution_secondary difmap
_audit_creation_method SHELXL-97
_cell_angle_alpha 96.268(2)
_cell_angle_beta 92.602(2)
_cell_angle_gamma 102.019(2)
_cell_formula_units_Z 2
_cell_length_a 6.9383(10)
_cell_length_b 10.8070(16)
_cell_length_c 14.429(2)
_cell_measurement_reflns_used 25
_cell_measurement_temperature 293(2)
_cell_measurement_theta_max 15
_cell_measurement_theta_min 7.5
_cell_volume 1049.3(3)
_computing_cell_refinement 'SAINT (Bruker, 1998)'
_computing_data_collection 'APEX2 (Bruker, 1998)'
_computing_data_reduction 'SAINT (Bruker, 1998)'
_computing_molecular_graphics 'SHELXL97 (Sheldrick, 2008)'
_computing_publication_material 'SHELXTL (Sheldrick, 2008)'
_computing_structure_refinement 'SHELXL97 (Sheldrick, 2008)'
_computing_structure_solution 'SHELXS97 (Sheldrick, 2008)'
_diffrn_ambient_temperature 293(2)
_diffrn_detector_area_resol_mean 0
_diffrn_measured_fraction_theta_full 0.986
_diffrn_measured_fraction_theta_max 0.986
_diffrn_measurement_device_type 'Bruker APEXII'
_diffrn_measurement_method \w
_diffrn_radiation_monochromator graphite
_diffrn_radiation_source 'fine-focus sealed tube'
_diffrn_radiation_type MoK\a
_diffrn_radiation_wavelength 0.71073
_diffrn_reflns_av_R_equivalents 0.0168
_diffrn_reflns_av_sigmaI/netI 0.0369
_diffrn_reflns_limit_h_max 6
_diffrn_reflns_limit_h_min -8
_diffrn_reflns_limit_k_max 12
_diffrn_reflns_limit_k_min -12
_diffrn_reflns_limit_l_max 15
_diffrn_reflns_limit_l_min -17
_diffrn_reflns_number 5319
_diffrn_reflns_theta_full 25.25
_diffrn_reflns_theta_max 25.25
_diffrn_reflns_theta_min 1.42
_diffrn_standards_decay_% 0
_diffrn_standards_interval_count 0
_diffrn_standards_interval_time 0
_diffrn_standards_number 0
_exptl_absorpt_coefficient_mu 1.101
_exptl_absorpt_correction_T_max 0.804
_exptl_absorpt_correction_T_min 0.697
_exptl_absorpt_correction_type multi-scan
_exptl_absorpt_process_details '(SADABS; Bruker, 1998)'
_exptl_crystal_colour yellow
_exptl_crystal_density_diffrn 1.737
_exptl_crystal_density_method 'not measured'
_exptl_crystal_description block
_exptl_crystal_F_000 552.0
_exptl_crystal_size_max 0.34
_exptl_crystal_size_mid 0.29
_exptl_crystal_size_min 0.20
_refine_diff_density_max 1.385
_refine_diff_density_min -0.639
_refine_ls_extinction_method none
_refine_ls_goodness_of_fit_ref 1.048
_refine_ls_hydrogen_treatment constr
_refine_ls_matrix_type full
_refine_ls_number_parameters 284
_refine_ls_number_reflns 3804
_refine_ls_number_restraints 0
_refine_ls_restrained_S_all 1.048
_refine_ls_R_factor_all 0.0441
_refine_ls_R_factor_gt 0.0369
_refine_ls_shift/su_max 0.000
_refine_ls_shift/su_mean 0.000
_refine_ls_structure_factor_coef Fsqd
_refine_ls_weighting_details 'calc w=1/[\s^2^(Fo^2^)+(0.0466P)^2^+0.937P] where P=(Fo^2^+2Fc^2^)/3'
_refine_ls_weighting_scheme calc
_refine_ls_wR_factor_gt 0.0876
_refine_ls_wR_factor_ref 0.0925
_reflns_number_gt 3260
_reflns_number_total 3804
_reflns_threshold_expression I>2\s(I)
_cod_data_source_file jh2092.cif
_cod_data_source_block I
_cod_original_sg_symbol_H-M P-1
_cod_database_code 2223138
_cod_database_fobs_code 2223138

loop_
_symmetry_equiv_pos_as_xyz
'x, y, z'
'-x, -y, -z'

loop_
_atom_site_type_symbol
_atom_site_label
_atom_site_fract_x
_atom_site_fract_y
_atom_site_fract_z
_atom_site_U_iso_or_equiv
_atom_site_adp_type
_atom_site_calc_flag
_atom_site_refinement_flags
_atom_site_occupancy
_atom_site_disorder_assembly
_atom_site_disorder_group
Cd Cd1 0.41915(4) 0.92090(2) 0.19901(2) 0.03260(12) Uani d . 1 . .
O O1 0.4624(5) 0.7585(3) 0.2984(2) 0.0506(8) Uani d . 1 . .
O O2 0.2646(5) 0.7034(3) 0.1714(2) 0.0507(8) Uani d . 1 . .
O O3 0.0030(5) 0.2413(3) 0.0709(2) 0.0466(7) Uani d . 1 . .
O O4 0.0050(4) 0.1021(2) 0.1719(2) 0.0448(7) Uani d . 1 . .
O O5 0.2170(4) 0.9328(3) 0.06495(19) 0.0423(7) Uani d . 1 . .
H HO5A 0.1523 0.8617 0.0376 0.051 Uiso d R 1 . .
H HO5B 0.1310 0.9904 0.0785 0.051 Uiso d R 1 . .
O O6 0.1543(4) 0.9578(3) 0.28319(19) 0.0409(7) Uani d . 1 . .
H HO6A 0.0652 0.8878 0.2978 0.049 Uiso d R 1 . .
H HO6B 0.0857 1.0067 0.2439 0.049 Uiso d R 1 . .
O O7 0.6983(4) 0.8944(3) 0.1303(2) 0.0423(7) Uani d . 1 . .
H HO7A 0.7909 0.9616 0.1164 0.051 Uiso d R 1 . .
H HO7B 0.7246 0.8150 0.1185 0.051 Uiso d R 1 . .
O O8 0.8494(5) 1.5000(3) 0.3739(3) 0.0547(8) Uani d . 1 . .
O OW1 0.1330(6) 0.2440(4) 0.6739(3) 0.0680(10) Uiso d . 1 . .
H HW1A 0.1594 0.3283 0.6755 0.082 Uiso d R 1 . .
H HW1B 0.2287 0.1998 0.6674 0.082 Uiso d R 1 . .
O OW2 0.8579(5) 0.6822(3) 0.0952(2) 0.0534(8) Uani d . 1 . .
H HW2A 0.9077 0.6971 0.0335 0.064 Uiso d R 1 . .
H HW2B 0.9856 0.6831 0.1226 0.064 Uiso d R 1 . .
N N1 0.6184(5) 1.0507(3) 0.3377(2) 0.0365(8) Uani d . 1 . .
N N2 0.5214(5) 1.1420(3) 0.1616(2) 0.0328(7) Uani d . 1 . .
C C1 0.6800(7) 1.0281(4) 0.4218(3) 0.0478(11) Uani d . 1 . .
H H1A 0.6541 0.9443 0.4352 0.057 Uiso calc R 1 . .
C C2 0.7803(8) 1.1222(5) 0.4906(3) 0.0562(13) Uani d . 1 . .
H H2A 0.8212 1.1006 0.5478 0.067 Uiso calc R 1 . .
C C3 0.8193(7) 1.2488(5) 0.4736(3) 0.0482(11) Uani d . 1 . .
H H3A 0.8847 1.3138 0.5188 0.058 Uiso calc R 1 . .
C C4 0.7579(6) 1.2732(4) 0.3883(3) 0.0341(9) Uani d . 1 . .
C C5 0.7763(6) 1.3928(4) 0.3402(3) 0.0389(10) Uani d . 1 . .
C C6 0.6842(6) 1.3482(4) 0.2420(3) 0.0354(9) Uani d . 1 . .
C C7 0.6627(6) 1.4071(4) 0.1647(3) 0.0451(11) Uani d . 1 . .
H H7A 0.7073 1.4946 0.1656 0.054 Uiso calc R 1 . .
C C8 0.5715(7) 1.3310(5) 0.0844(3) 0.0487(11) Uani d . 1 . .
H H8 0.5559 1.3670 0.0296 0.058 Uiso calc R 1 . .
C C9 0.5033(6) 1.2005(4) 0.0861(3) 0.0404(10) Uani d . 1 . .
H H9A 0.4419 1.1517 0.0316 0.049 Uiso calc R 1 . .
C C10 0.6136(5) 1.2180(3) 0.2354(3) 0.0291(8) Uani d . 1 . .
C C11 0.6594(6) 1.1723(4) 0.3241(3) 0.0320(8) Uani d . 1 . .
C C12 0.3421(6) 0.6768(4) 0.2441(3) 0.0362(9) Uani d . 1 . .
C C13 0.2920(5) 0.5422(4) 0.2679(3) 0.0318(8) Uani d . 1 . .
C C14 0.3450(6) 0.5166(4) 0.3568(3) 0.0362(9) Uani d . 1 . .
H H14A 0.4113 0.5820 0.4014 0.043 Uiso calc R 1 . .
C C15 0.2974(6) 0.3917(4) 0.3781(3) 0.0411(10) Uani d . 1 . .
H H15A 0.3312 0.3737 0.4375 0.049 Uiso calc R 1 . .
C C16 0.2012(6) 0.2952(4) 0.3122(3) 0.0338(9) Uani d . 1 . .
H H16A 0.1704 0.2121 0.3273 0.041 Uiso calc R 1 . .
C C17 0.1493(5) 0.3197(3) 0.2233(3) 0.0276(8) Uani d . 1 . .
C C18 0.1937(5) 0.4439(3) 0.2020(3) 0.0309(8) Uani d . 1 . .
H H19A 0.1573 0.4615 0.1428 0.037 Uiso calc R 1 . .
C C19 0.0452(5) 0.2137(3) 0.1493(3) 0.0311(8) Uani d . 1 . .

loop_
_atom_site_aniso_label
_atom_site_aniso_U_11
_atom_site_aniso_U_22
_atom_site_aniso_U_33
_atom_site_aniso_U_12
_atom_site_aniso_U_13
_atom_site_aniso_U_23
Cd1 0.03412(18) 0.02318(16) 0.03710(18) 0.00121(11) -0.00345(12) 0.00067(11)
O1 0.0498(19) 0.0243(15) 0.069(2) -0.0032(13) -0.0120(16) -0.0015(14)
O2 0.055(2) 0.0298(16) 0.063(2) 0.0004(14) -0.0124(16) 0.0103(14)
O3 0.0568(19) 0.0375(16) 0.0360(17) -0.0061(14) -0.0068(14) -0.0016(13)
O4 0.0468(18) 0.0216(14) 0.061(2) 0.0021(12) -0.0168(15) 0.0021(13)
O5 0.0478(18) 0.0318(15) 0.0423(17) 0.0043(13) -0.0111(13) -0.0030(12)
O6 0.0420(16) 0.0411(16) 0.0401(16) 0.0089(13) 0.0007(13) 0.0081(13)
O7 0.0371(16) 0.0300(15) 0.0556(18) 0.0009(12) 0.0049(14) -0.0019(13)
O8 0.0515(19) 0.0296(17) 0.076(2) 0.0010(14) -0.0073(17) -0.0039(15)
OW2 0.0510(19) 0.0481(19) 0.061(2) 0.0056(15) 0.0053(16) 0.0144(16)
N1 0.0396(19) 0.0273(17) 0.0382(19) -0.0008(14) 0.0019(15) 0.0008(14)
N2 0.0299(17) 0.0321(18) 0.0330(18) 0.0024(14) -0.0027(14) -0.0014(14)
C1 0.067(3) 0.038(2) 0.039(2) 0.009(2) 0.002(2) 0.011(2)
C2 0.069(3) 0.060(3) 0.036(3) 0.009(3) -0.006(2) 0.010(2)
C3 0.049(3) 0.051(3) 0.038(2) 0.002(2) -0.005(2) -0.007(2)
C4 0.027(2) 0.034(2) 0.036(2) 0.0024(16) 0.0011(16) -0.0111(17)
C5 0.028(2) 0.029(2) 0.055(3) 0.0015(17) 0.0003(18) -0.0055(19)
C6 0.027(2) 0.0250(19) 0.053(3) 0.0035(16) 0.0016(18) 0.0025(18)
C7 0.039(2) 0.031(2) 0.065(3) 0.0043(19) 0.002(2) 0.013(2)
C8 0.040(2) 0.062(3) 0.050(3) 0.018(2) 0.004(2) 0.020(2)
C9 0.039(2) 0.044(2) 0.036(2) 0.0053(19) 0.0006(18) 0.0020(19)
C10 0.0218(18) 0.0279(19) 0.036(2) 0.0036(15) 0.0032(15) -0.0014(16)
C11 0.030(2) 0.027(2) 0.036(2) 0.0012(16) 0.0006(16) -0.0024(16)
C12 0.030(2) 0.025(2) 0.051(3) 0.0025(17) 0.0037(19) 0.0002(18)
C13 0.0259(19) 0.027(2) 0.041(2) 0.0049(16) 0.0000(16) 0.0001(16)
C14 0.039(2) 0.030(2) 0.037(2) 0.0061(17) -0.0036(18) -0.0050(17)
C15 0.045(2) 0.045(2) 0.034(2) 0.011(2) -0.0019(18) 0.0073(19)
C16 0.035(2) 0.0262(19) 0.042(2) 0.0084(17) 0.0033(17) 0.0063(17)
C17 0.0238(18) 0.0235(18) 0.035(2) 0.0036(15) 0.0008(15) 0.0021(15)
C18 0.028(2) 0.0264(19) 0.036(2) 0.0041(16) 0.0003(16) 0.0010(16)
C19 0.0247(19) 0.024(2) 0.043(2) 0.0039(15) 0.0011(17) -0.0023(17)

loop_
_atom_type_symbol
_atom_type_description
_atom_type_scat_dispersion_real
_atom_type_scat_dispersion_imag
_atom_type_scat_source
Cd Cd -0.8075 1.2024 'International Tables Vol C Tables 4.2.6.8 and 6.1.1.4'
O O 0.0106 0.0060 'International Tables Vol C Tables 4.2.6.8 and 6.1.1.4'
N N 0.0061 0.0033 'International Tables Vol C Tables 4.2.6.8 and 6.1.1.4'
C C 0.0033 0.0016 'International Tables Vol C Tables 4.2.6.8 and 6.1.1.4'
H H 0.0000 0.0000 'International Tables Vol C Tables 4.2.6.8 and 6.1.1.4'

loop_
_geom_angle_atom_site_label_1
_geom_angle_atom_site_label_2
_geom_angle_atom_site_label_3
_geom_angle_site_symmetry_1
_geom_angle_site_symmetry_3
_geom_angle
_geom_angle_publ_flag
O7 Cd1 O6 . . 174.04(10) y
O7 Cd1 O2 . . 94.34(11) y
O6 Cd1 O2 . . 89.02(11) y
O7 Cd1 O5 . . 99.74(11) y
O6 Cd1 O5 . . 85.55(10) y
O2 Cd1 O5 . . 82.74(10) y
O7 Cd1 O1 . . 88.67(11) y
O6 Cd1 O1 . . 89.30(11) y
O2 Cd1 O1 . . 54.28(10) y
O5 Cd1 O1 . . 136.81(10) y
O7 Cd1 N2 . . 83.60(10) ?
O6 Cd1 N2 . . 95.28(10) ?
O2 Cd1 N2 . . 156.30(11) ?
O5 Cd1 N2 . . 74.40(10) ?
O1 Cd1 N2 . . 148.78(10) ?
O7 Cd1 N1 . . 90.91(11) ?
O6 Cd1 N1 . . 83.18(11) ?
O2 Cd1 N1 . . 131.53(11) ?
O5 Cd1 N1 . . 143.43(10) ?
O1 Cd1 N1 . . 77.78(10) ?
N2 Cd1 N1 . . 72.17(11) y
O7 Cd1 C12 . . 92.22(11) ?
O6 Cd1 C12 . . 88.55(11) ?
O2 Cd1 C12 . . 27.01(11) ?
O5 Cd1 C12 . . 109.62(11) ?
O1 Cd1 C12 . . 27.27(11) ?
N2 Cd1 C12 . . 174.70(11) ?
N1 Cd1 C12 . . 104.75(12) ?
C12 O1 Cd1 . . 89.6(3) ?
C12 O2 Cd1 . . 93.9(2) ?
Cd1 O5 HO5A . . 115.3 ?
Cd1 O5 HO5B . . 111.3 ?
HO5A O5 HO5B . . 110.7 ?
Cd1 O6 HO6A . . 117.7 ?
Cd1 O6 HO6B . . 104.4 ?
HO6A O6 HO6B . . 109.4 ?
Cd1 O7 HO7A . . 122.1 ?
Cd1 O7 HO7B . . 120.4 ?
HO7A O7 HO7B . . 117.4 ?
HW1A OW1 HW1B . . 121.2 ?
HW2A OW2 HW2B . . 93.1 ?
C11 N1 C1 . . 114.5(4) ?
C11 N1 Cd1 . . 109.7(3) ?
C1 N1 Cd1 . . 135.7(3) ?
C10 N2 C9 . . 114.2(3) ?
C10 N2 Cd1 . . 110.7(2) ?
C9 N2 Cd1 . . 135.1(3) ?
N1 C1 C2 . . 124.0(4) ?
N1 C1 H1A . . 118.0 ?
C2 C1 H1A . . 118.0 ?
C1 C2 C3 . . 119.7(4) ?
C1 C2 H2A . . 120.2 ?
C3 C2 H2A . . 120.2 ?
C4 C3 C2 . . 117.0(4) ?
C4 C3 H3A . . 121.5 ?
C2 C3 H3A . . 121.5 ?
C3 C4 C11 . . 118.9(4) ?
C3 C4 C5 . . 134.3(4) ?
C11 C4 C5 . . 106.8(4) ?
O8 C5 C6 . . 127.8(4) ?
O8 C5 C4 . . 126.7(4) ?
C6 C5 C4 . . 105.5(3) ?
C7 C6 C10 . . 118.1(4) ?
C7 C6 C5 . . 134.3(4) ?
C10 C6 C5 . . 107.6(3) ?
C6 C7 C8 . . 117.1(4) ?
C6 C7 H7A . . 121.4 ?
C8 C7 H7A . . 121.4 ?
C7 C8 C9 . . 119.9(4) ?
C7 C8 H8 . . 120.1 ?
C9 C8 H8 . . 120.1 ?
N2 C9 C8 . . 123.6(4) ?
N2 C9 H9A . . 118.2 ?
C8 C9 H9A . . 118.2 ?
N2 C10 C6 . . 127.1(4) ?
N2 C10 C11 . . 123.2(3) ?
C6 C10 C11 . . 109.7(3) ?
N1 C11 C4 . . 126.0(4) ?
N1 C11 C10 . . 123.7(3) ?
C4 C11 C10 . . 110.3(3) ?
O2 C12 O1 . . 122.2(4) ?
O2 C12 C13 . . 119.4(4) ?
O1 C12 C13 . . 118.4(4) ?
O2 C12 Cd1 . . 59.1(2) ?
O1 C12 Cd1 . . 63.1(2) ?
C13 C12 Cd1 . . 177.9(3) ?
C18 C13 C14 . . 119.9(4) ?
C18 C13 C12 . . 120.4(4) ?
C14 C13 C12 . . 119.6(4) ?
C13 C14 C15 . . 119.1(4) ?
C13 C14 H14A . . 120.4 ?
C15 C14 H14A . . 120.4 ?
C16 C15 C14 . . 120.5(4) ?
C16 C15 H15A . . 119.8 ?
C14 C15 H15A . . 119.8 ?
C15 C16 C17 . . 120.7(4) ?
C15 C16 H16A . . 119.6 ?
C17 C16 H16A . . 119.6 ?
C16 C17 C18 . . 119.1(3) ?
C16 C17 C19 . . 121.4(3) ?
C18 C17 C19 . . 119.5(3) ?
C13 C18 C17 . . 120.6(4) ?
C13 C18 H19A . . 119.7 ?
C17 C18 H19A . . 119.7 ?
O3 C19 O4 . . 123.9(4) ?
O3 C19 C17 . . 118.5(3) ?
O4 C19 C17 . . 117.5(3) ?

loop_
_geom_bond_atom_site_label_1
_geom_bond_atom_site_label_2
_geom_bond_site_symmetry_2
_geom_bond_distance
_geom_bond_publ_flag
Cd1 O7 . 2.271(3) y
Cd1 O6 . 2.326(3) y
Cd1 O2 . 2.354(3) y
Cd1 O5 . 2.368(3) y
Cd1 O1 . 2.441(3) y
Cd1 N2 . 2.472(3) y
Cd1 N1 . 2.492(3) y
Cd1 C12 . 2.736(4) ?
O1 C12 . 1.254(5) ?
O2 C12 . 1.246(5) ?
O3 C19 . 1.238(5) ?
O4 C19 . 1.262(5) ?
O5 HO5A . 0.8494 ?
O5 HO5B . 0.9593 ?
O6 HO6A . 0.9221 ?
O6 HO6B . 0.9864 ?
O7 HO7A . 0.9108 ?
O7 HO7B . 0.9138 ?
O8 C5 . 1.203(5) ?
OW1 HW1A . 0.8890 ?
OW1 HW1B . 0.8979 ?
OW2 HW2A . 0.9870 ?
OW2 HW2B . 0.9517 ?
N1 C11 . 1.324(5) ?
N1 C1 . 1.333(5) ?
N2 C10 . 1.321(5) ?
N2 C9 . 1.332(5) ?
C1 C2 . 1.388(7) ?
C1 H1A . 0.9300 ?
C2 C3 . 1.388(7) ?
C2 H2A . 0.9300 ?
C3 C4 . 1.356(6) ?
C3 H3A . 0.9300 ?
C4 C11 . 1.388(5) ?
C4 C5 . 1.517(6) ?
C5 C6 . 1.514(6) ?
C6 C7 . 1.361(6) ?
C6 C10 . 1.381(5) ?
C7 C8 . 1.388(7) ?
C7 H7A . 0.9300 ?
C8 C9 . 1.394(6) ?
C8 H8 . 0.9300 ?
C9 H9A . 0.9300 ?
C10 C11 . 1.466(6) ?
C12 C13 . 1.505(5) ?
C13 C18 . 1.384(5) ?
C13 C14 . 1.390(6) ?
C14 C15 . 1.393(6) ?
C14 H14A . 0.9300 ?
C15 C16 . 1.369(6) ?
C15 H15A . 0.9300 ?
C16 C17 . 1.385(5) ?
C16 H16A . 0.9300 ?
C17 C18 . 1.385(5) ?
C17 C19 . 1.514(5) ?
C18 H19A . 0.9300 ?

loop_
_geom_hbond_atom_site_label_D
_geom_hbond_atom_site_label_H
_geom_hbond_atom_site_label_A
_geom_hbond_site_symmetry_A
_geom_hbond_distance_DH
_geom_hbond_distance_HA
_geom_hbond_distance_DA
_geom_hbond_angle_DHA
O5 HO5A O3 2_565 0.85 1.95 2.728(4) 150.9
O5 HO5B O4 1_565 0.96 2.06 2.933(4) 151.1
O6 HO6A OW1 2_566 0.92 1.86 2.776(5) 174.5
O6 HO6B O4 1_565 0.99 1.70 2.675(4) 170.7
O7 HO7A O4 1_665 0.91 1.96 2.744(4) 143.2
O7 HO7B OW2 . 0.91 1.87 2.757(4) 162.3
OW1 HW1A O8 2_676 0.89 2.07 2.903(5) 155.6
OW1 HW1B O1 2_666 0.90 2.12 2.824(5) 134.6
OW2 HW2A O3 2_665 0.99 1.80 2.769(4) 167.9
OW2 HW2B O2 1_655 0.95 1.99 2.936(5) 172.9
